data_4106196
loop_
_publ_author_name
'Ayumi Takaoka'
'Neal P. Mankad'
'Jonas C. Peters'

_publ_contact_author 'Jonas C. Peters'
_publ_contact_author_email jpeters@caltech.edu
_publ_section_title
;
 Dinitrogen Complexes of Sulfur-Ligated Iron
;
_journal_name_full 'Journal of the American Chemical Society'
_journal_page_first 8440
_journal_page_last 8443
_journal_paper_doi 10.1021/ja2020907
_journal_volume 133
_journal_year 2011
_chemical_formula_sum 'C72 H67 B Cl F24 Fe N2 P2 S Si'
_chemical_formula_weight 1640.48
_chemical_name_common '[SiPipr2SAd]FeN2BArF'
_space_group_IT_number 14
_symmetry_cell_setting monoclinic
_symmetry_space_group_name_Hall '-P 2ybc'
_symmetry_space_group_name_H-M 'P 1 21/c 1'
_atom_sites_solution_hydrogens geom
_atom_sites_solution_primary direct
_atom_sites_solution_secondary difmap
_audit_creation_method SHELXL-97
_cell_angle_alpha 90.00
_cell_angle_beta 102.447(2)
_cell_angle_gamma 90.00
_cell_formula_units_Z 4
_cell_length_a 16.5522(7)
_cell_length_b 15.7697(6)
_cell_length_c 28.0672(11)
_cell_measurement_reflns_used 9895
_cell_measurement_temperature 296(2)
_cell_measurement_theta_max 24.69
_cell_measurement_theta_min 2.50
_cell_volume 7154.0(5)
_computing_cell_refinement 'SAINT-Plus v7.66A (Bruker-AXS, 2009)'
_computing_data_collection 'APEX2 v2009.7-0 (Bruker-AXS, 2009)'
_computing_data_reduction 'SAINT-Plus v7.66A (Bruker-AXS, 2009)'
_computing_structure_refinement 'SHELXL-97 (Sheldrick, 1997)'
_computing_structure_solution 'SHELXS-97 (Sheldrick, 1990)'
_diffrn_ambient_temperature 296(2)
_diffrn_detector_area_resol_mean 8.3
_diffrn_measured_fraction_theta_full 0.990
_diffrn_measured_fraction_theta_max 0.990
_diffrn_measurement_device_type 'Bruker KAPPA APEX II'
_diffrn_measurement_method '\w and \f scans'
_diffrn_radiation_monochromator graphite
_diffrn_radiation_source 'fine-focus sealed tube'
_diffrn_radiation_type MoK\a
_diffrn_radiation_wavelength 0.71073
_diffrn_reflns_av_R_equivalents 0.0573
_diffrn_reflns_av_sigmaI/netI 0.0497
_diffrn_reflns_limit_h_max 20
_diffrn_reflns_limit_h_min -20
_diffrn_reflns_limit_k_max 19
_diffrn_reflns_limit_k_min -19
_diffrn_reflns_limit_l_max 35
_diffrn_reflns_limit_l_min -35
_diffrn_reflns_number 78211
_diffrn_reflns_theta_full 26.38
_diffrn_reflns_theta_max 26.38
_diffrn_reflns_theta_min 1.49
_diffrn_standards_decay_% 0
_diffrn_standards_interval_count 0
_diffrn_standards_interval_time 0
_diffrn_standards_number 0
_exptl_absorpt_coefficient_mu 0.446
_exptl_absorpt_correction_T_max 0.7336
_exptl_absorpt_correction_T_min 0.4907
_exptl_absorpt_correction_type multi-scan
_exptl_absorpt_process_details 'SADABS v2008/1 (Bruker-AXS, 2008)'
_exptl_crystal_colour brown
_exptl_crystal_density_diffrn 1.523
_exptl_crystal_description block
_exptl_crystal_F_000 3348
_exptl_crystal_size_max 1.86
_exptl_crystal_size_mid 1.55
_exptl_crystal_size_min 0.74
_refine_diff_density_max 1.249
_refine_diff_density_min -0.746
_refine_diff_density_rms 0.081
_refine_ls_extinction_method none
_refine_ls_goodness_of_fit_ref 1.022
_refine_ls_hydrogen_treatment constr
_refine_ls_matrix_type full
_refine_ls_number_parameters 1039
_refine_ls_number_reflns 14505
_refine_ls_number_restraints 120
_refine_ls_restrained_S_all 1.019
_refine_ls_R_factor_all 0.0835
_refine_ls_R_factor_gt 0.0547
_refine_ls_shift/su_max 0.001
_refine_ls_shift/su_mean 0.000
_refine_ls_structure_factor_coef Fsqd
_refine_ls_weighting_details 'calc w=1/[\s^2^(Fo^2^)+(0.0708P)^2^+11.2906P] where P=(Fo^2^+2Fc^2^)/3'
_refine_ls_weighting_scheme calc
_refine_ls_wR_factor_gt 0.1339
_refine_ls_wR_factor_ref 0.1503
_reflns_number_gt 10456
_reflns_number_total 14505
_reflns_threshold_expression >2sigma(I)
_cod_data_source_file ja2020907_si_001_2.cif
_cod_data_source_block ayt05
_cod_original_sg_symbol_H-M 'P 1 21/c 1 '
_cod_database_code 4106196

loop_
_symmetry_equiv_pos_as_xyz
'x, y, z'
'-x, y+1/2, -z+1/2'
'-x, -y, -z'
'x, -y-1/2, z-1/2'

loop_
_atom_site_label
_atom_site_type_symbol
_atom_site_fract_x
_atom_site_fract_y
_atom_site_fract_z
_atom_site_U_iso_or_equiv
_atom_site_adp_type
_atom_site_occupancy
_atom_site_symmetry_multiplicity
_atom_site_calc_flag
_atom_site_refinement_flags
_atom_site_disorder_assembly
_atom_site_disorder_group
Fe Fe 0.26588(3) 0.81373(3) 0.295291(16) 0.01883(12) Uani 1 1 d . . .
N1 N 0.16535(19) 0.78123(17) 0.31658(10) 0.0258(6) Uani 1 1 d . . .
N2 N 0.1109(2) 0.7672(2) 0.32754(14) 0.0477(9) Uani 1 1 d . . .
P2 P 0.26173(5) 0.95619(5) 0.31973(3) 0.02235(19) Uani 1 1 d . . .
Si Si 0.37654(5) 0.86469(5) 0.26581(3) 0.01692(18) Uani 1 1 d . . .
P1 P 0.23229(5) 0.75395(5) 0.21668(3) 0.02307(19) Uani 1 1 d . . .
S S 0.36749(5) 0.75259(5) 0.35378(3) 0.0269(2) Uani 1 1 d . . .
F22 F 0.72556(13) 0.45175(12) 0.42855(8) 0.0344(5) Uani 1 1 d . . .
F15 F 1.22264(13) 0.82550(15) 0.50900(9) 0.0447(6) Uani 1 1 d . . .
F23 F 0.62610(13) 0.53894(14) 0.42411(9) 0.0428(6) Uani 1 1 d . . .
F12 F 0.80947(15) 0.70894(14) 0.69103(7) 0.0402(5) Uani 1 1 d . . .
F14 F 1.13787(13) 0.76759(15) 0.44838(7) 0.0390(5) Uani 1 1 d . . .
F13 F 1.17263(14) 0.70247(14) 0.51651(9) 0.0425(6) Uani 1 1 d . . .
F11 F 0.94098(17) 0.72037(18) 0.71556(8) 0.0558(7) Uani 1 1 d . . .
F24 F 0.65955(16) 0.49370(15) 0.35865(8) 0.0505(7) Uani 1 1 d . . .
C101 C 0.76895(18) 0.80652(18) 0.50832(11) 0.0151(6) Uani 1 1 d . A .
C104 C 0.61481(19) 0.8939(2) 0.48923(12) 0.0209(7) Uani 1 1 d . . .
H104 H 0.5642 0.9220 0.4828 0.025 Uiso 1 1 calc R . .
C109 C 0.87355(17) 0.68147(18) 0.55559(11) 0.0151(6) Uani 1 1 d . A .
C110 C 0.86506(19) 0.70047(19) 0.60310(11) 0.0190(6) Uani 1 1 d . . .
H110 H 0.8400 0.7512 0.6086 0.023 Uiso 1 1 calc R . .
C117 C 0.93648(18) 0.80632(18) 0.51770(10) 0.0156(6) Uani 1 1 d . A .
C120 C 1.08961(19) 0.8948(2) 0.53901(11) 0.0198(7) Uani 1 1 d . . .
H120 H 1.1395 0.9241 0.5456 0.024 Uiso 1 1 calc R . .
C16 C 0.6185(2) 0.7730(2) 0.37364(13) 0.0239(7) Uani 1 1 d . . .
H16 H 0.6660 0.7539 0.3950 0.029 Uiso 1 1 calc R . .
C106 C 0.75399(18) 0.87741(18) 0.47716(11) 0.0167(6) Uani 1 1 d . . .
H106 H 0.7961 0.8968 0.4628 0.020 Uiso 1 1 calc R . .
C122 C 0.94596(18) 0.88258(18) 0.54388(11) 0.0163(6) Uani 1 1 d . . .
H122 H 0.9008 0.9050 0.5544 0.020 Uiso 1 1 calc R . .
C128 C 0.77434(19) 0.62141(19) 0.36493(11) 0.0190(6) Uani 1 1 d . . .
H128 H 0.7557 0.5959 0.3347 0.023 Uiso 1 1 calc R . .
C114 C 0.91215(18) 0.60382(19) 0.55049(11) 0.0161(6) Uani 1 1 d . . .
H114 H 0.9188 0.5879 0.5197 0.019 Uiso 1 1 calc R . .
C1 C 0.37988(19) 0.81935(19) 0.20397(11) 0.0199(7) Uani 1 1 d . . .
C102 C 0.70417(19) 0.78258(19) 0.52989(11) 0.0178(6) Uani 1 1 d . . .
H102 H 0.7113 0.7364 0.5510 0.021 Uiso 1 1 calc R . .
C125 C 0.83099(18) 0.70048(18) 0.45751(11) 0.0152(6) Uani 1 1 d . A .
C12 C 0.3216(2) 1.0256(2) 0.28835(12) 0.0236(7) Uani 1 1 d . . .
C2 C 0.4427(2) 0.8335(2) 0.17887(12) 0.0253(7) Uani 1 1 d . . .
H2 H 0.4871 0.8682 0.1927 0.030 Uiso 1 1 calc R . .
C129 C 0.74972(18) 0.59175(19) 0.40611(11) 0.0175(6) Uani 1 1 d . . .
C127 C 0.82788(19) 0.6907(2) 0.37035(11) 0.0193(6) Uani 1 1 d . A .
C131 C 0.8549(2) 0.7254(2) 0.32640(12) 0.0259(7) Uani 1 1 d D . .
F19 F 0.92789(17) 0.7620(2) 0.33749(9) 0.0562(9) Uani 0.912(3) 1 d PD A 1
F20 F 0.8620(2) 0.66481(18) 0.29430(10) 0.0604(10) Uani 0.912(3) 1 d PD A 1
F21 F 0.80318(19) 0.7810(2) 0.30248(11) 0.0682(12) Uani 0.912(3) 1 d PD A 1
F19B F 0.8583(18) 0.8097(9) 0.3269(9) 0.0562(9) Uani 0.088(3) 1 d PD A 2
F20B F 0.8029(16) 0.7072(19) 0.2849(7) 0.0604(10) Uani 0.088(3) 1 d PD A 2
F21B F 0.9252(14) 0.703(2) 0.3167(11) 0.0682(12) Uani 0.088(3) 1 d PD A 2
C130 C 0.77783(18) 0.63059(18) 0.45123(11) 0.0160(6) Uani 1 1 d . . .
H130 H 0.7605 0.6091 0.4783 0.019 Uiso 1 1 calc R . .
C6 C 0.31426(19) 0.7658(2) 0.18266(12) 0.0222(7) Uani 1 1 d . . .
F10 F 0.88134(19) 0.60127(16) 0.72103(8) 0.0589(8) Uani 1 1 d . . .
C111 C 0.8928(2) 0.6462(2) 0.64214(11) 0.0222(7) Uani 1 1 d . . .
C126 C 0.85487(18) 0.72909(19) 0.41548(11) 0.0162(6) Uani 1 1 d . . .
H126 H 0.8901 0.7755 0.4178 0.019 Uiso 1 1 calc R A .
C31 C 0.36405(19) 0.64801(19) 0.38402(11) 0.0196(7) Uani 1 1 d . . .
C8 C 0.4281(2) 1.0352(2) 0.24278(12) 0.0276(8) Uani 1 1 d . . .
H8 H 0.4649 1.0095 0.2265 0.033 Uiso 1 1 calc R . .
C132 C 0.6910(2) 0.5192(2) 0.40369(12) 0.0255(7) Uani 1 1 d . . .
C118 C 1.00645(19) 0.77602(19) 0.50314(11) 0.0179(6) Uani 1 1 d . . .
H118 H 1.0029 0.7252 0.4860 0.021 Uiso 1 1 calc R . .
C7 C 0.3759(2) 0.9846(2) 0.26409(11) 0.0205(7) Uani 1 1 d . . .
C103 C 0.62877(19) 0.8259(2) 0.52082(12) 0.0213(7) Uani 1 1 d . B .
C107 C 0.5629(2) 0.7973(2) 0.54639(13) 0.0304(8) Uani 1 1 d D . .
F1 F 0.5825(10) 0.8121(8) 0.5942(3) 0.050(3) Uani 0.75(7) 1 d PD B 1
F2 F 0.5484(10) 0.7135(5) 0.5419(7) 0.034(2) Uani 0.75(7) 1 d PD B 1
F3 F 0.4905(6) 0.8341(12) 0.5286(8) 0.064(3) Uani 0.75(7) 1 d PD B 1
F1B F 0.539(3) 0.7187(15) 0.533(2) 0.039(8) Uani 0.25(7) 1 d PD B 2
F2B F 0.593(3) 0.794(4) 0.5947(6) 0.070(11) Uani 0.25(7) 1 d PD B 2
F3B F 0.496(2) 0.845(3) 0.540(3) 0.075(12) Uani 0.25(7) 1 d PD B 2
C105 C 0.67865(18) 0.91916(19) 0.46723(11) 0.0184(6) Uani 1 1 d . C .
C108 C 0.66284(19) 0.9929(2) 0.43266(12) 0.0250(7) Uani 1 1 d D . .
F4 F 0.5960(15) 0.978(2) 0.3973(12) 0.027(3) Uani 0.46(12) 1 d PD C 1
F5 F 0.6444(19) 1.0659(9) 0.4531(8) 0.029(5) Uani 0.46(12) 1 d PD C 1
F6 F 0.7239(19) 1.013(3) 0.4103(14) 0.038(5) Uani 0.46(12) 1 d PD C 1
F4B F 0.5899(14) 0.991(3) 0.4011(12) 0.033(4) Uani 0.54(12) 1 d PD C 2
F5B F 0.7212(17) 0.998(3) 0.4064(13) 0.043(5) Uani 0.54(12) 1 d PD C 2
F6B F 0.665(3) 1.0652(9) 0.4578(8) 0.058(5) Uani 0.54(12) 1 d PD C 2
C121 C 1.02107(19) 0.92568(19) 0.55462(11) 0.0176(6) Uani 1 1 d . D .
C124 C 1.02983(19) 1.00277(19) 0.58642(11) 0.0214(7) Uani 1 1 d D . .
F16 F 1.0479(15) 0.9846(10) 0.6343(3) 0.036(3) Uani 0.76(10) 1 d PD D 1
F17 F 1.0889(9) 1.0546(11) 0.5786(5) 0.048(3) Uani 0.76(10) 1 d PD D 1
F18 F 0.9599(5) 1.0487(8) 0.5788(10) 0.035(3) Uani 0.76(10) 1 d PD D 1
F16B F 1.063(3) 0.978(3) 0.6321(10) 0.050(11) Uani 0.24(10) 1 d PD D 2
F17B F 1.0812(18) 1.063(2) 0.5767(12) 0.025(7) Uani 0.24(10) 1 d PD D 2
F18B F 0.9596(11) 1.043(2) 0.589(2) 0.021(6) Uani 0.24(10) 1 d PD D 2
C113 C 0.94086(18) 0.54970(19) 0.58955(12) 0.0186(6) Uani 1 1 d . . .
C116 C 0.9819(2) 0.4681(2) 0.58056(13) 0.0265(7) Uani 1 1 d . . .
F7 F 0.93632(16) 0.42343(15) 0.54478(11) 0.0658(9) Uani 1 1 d . . .
F8 F 1.05263(15) 0.48070(15) 0.56633(9) 0.0489(6) Uani 1 1 d . . .
F9 F 1.00039(19) 0.41955(16) 0.61962(9) 0.0647(9) Uani 1 1 d . . .
C119 C 1.08163(18) 0.8193(2) 0.51339(11) 0.0188(6) Uani 1 1 d . . .
C33 C 0.3927(2) 0.6582(2) 0.43952(12) 0.0276(8) Uani 1 1 d . . .
H33A H 0.3602 0.7017 0.4511 0.033 Uiso 1 1 calc R . .
H33B H 0.4504 0.6751 0.4477 0.033 Uiso 1 1 calc R . .
C32 C 0.4141(2) 0.5800(2) 0.36476(13) 0.0254(7) Uani 1 1 d . . .
H32A H 0.4722 0.5955 0.3717 0.031 Uiso 1 1 calc R . .
H32B H 0.3953 0.5745 0.3297 0.031 Uiso 1 1 calc R . .
C112 C 0.93130(19) 0.5703(2) 0.63599(11) 0.0212(7) Uani 1 1 d . . .
H112 H 0.9502 0.5342 0.6622 0.025 Uiso 1 1 calc R . .
C13 C 0.47538(19) 0.82928(19) 0.30828(11) 0.0186(6) Uani 1 1 d . . .
C11 C 0.3204(2) 1.1145(2) 0.29154(14) 0.0341(9) Uani 1 1 d . . .
H11 H 0.2848 1.1410 0.3083 0.041 Uiso 1 1 calc R . .
C25 C 0.3063(2) 0.9804(2) 0.38500(13) 0.0293(8) Uani 1 1 d . . .
C18 C 0.47061(18) 0.77477(19) 0.34682(12) 0.0191(7) Uani 1 1 d . . .
C123 C 1.1537(2) 0.7805(2) 0.49665(13) 0.0285(8) Uani 1 1 d . . .
C22 C 0.2016(2) 0.6415(2) 0.20850(14) 0.0327(8) Uani 1 1 d . . .
C115 C 0.8812(3) 0.6693(2) 0.69219(13) 0.0345(9) Uani 1 1 d . . .
C19 C 0.1422(2) 0.8131(2) 0.17955(12) 0.0267(7) Uani 1 1 d . . .
B B 0.8523(2) 0.7490(2) 0.51039(12) 0.0150(7) Uani 1 1 d . . .
C9 C 0.4259(3) 1.1232(2) 0.24556(13) 0.0349(9) Uani 1 1 d . . .
H9 H 0.4608 1.1558 0.2310 0.042 Uiso 1 1 calc R . .
C15 C 0.6250(2) 0.8265(2) 0.33551(13) 0.0285(8) Uani 1 1 d . . .
H15 H 0.6768 0.8434 0.3312 0.034 Uiso 1 1 calc R . .
C34 C 0.2722(2) 0.6244(2) 0.37271(13) 0.0264(7) Uani 1 1 d . . .
H34A H 0.2519 0.6201 0.3377 0.032 Uiso 1 1 calc R . .
H34B H 0.2408 0.6681 0.3849 0.032 Uiso 1 1 calc R . .
C24 C 0.2751(3) 0.5834(2) 0.22737(15) 0.0424(10) Uani 1 1 d . . .
H24A H 0.2940 0.5915 0.2619 0.064 Uiso 1 1 calc R . .
H24B H 0.3190 0.5967 0.2112 0.064 Uiso 1 1 calc R . .
H24C H 0.2586 0.5254 0.2209 0.064 Uiso 1 1 calc R . .
C28 C 0.1533(2) 0.9942(3) 0.31421(17) 0.0455(11) Uani 1 1 d . . .
C14 C 0.5543(2) 0.8546(2) 0.30391(12) 0.0255(7) Uani 1 1 d . . .
H14 H 0.5594 0.8915 0.2789 0.031 Uiso 1 1 calc R . .
C29 C 0.1417(2) 1.0827(2) 0.33378(15) 0.0368(9) Uani 1 1 d . . .
H29A H 0.1562 1.1245 0.3122 0.055 Uiso 1 1 calc R . .
H29B H 0.1766 1.0890 0.3657 0.055 Uiso 1 1 calc R . .
H29C H 0.0849 1.0901 0.3357 0.055 Uiso 1 1 calc R . .
C3 C 0.4403(2) 0.7972(2) 0.13397(13) 0.0316(8) Uani 1 1 d . . .
H3 H 0.4824 0.8081 0.1175 0.038 Uiso 1 1 calc R . .
C17 C 0.5415(2) 0.7479(2) 0.38011(13) 0.0249(7) Uani 1 1 d . . .
H17 H 0.5369 0.7136 0.4063 0.030 Uiso 1 1 calc R . .
C38 C 0.4321(2) 0.5051(2) 0.44478(16) 0.0421(10) Uani 1 1 d . . .
H38A H 0.4901 0.5209 0.4524 0.051 Uiso 1 1 calc R . .
H38B H 0.4264 0.4515 0.4606 0.051 Uiso 1 1 calc R . .
C36 C 0.3816(2) 0.5729(3) 0.46383(14) 0.0383(9) Uani 1 1 d . . .
H36 H 0.4009 0.5782 0.4993 0.046 Uiso 1 1 calc R . .
C21 C 0.1011(2) 0.7709(3) 0.13206(14) 0.0397(9) Uani 1 1 d . . .
H21A H 0.0582 0.8070 0.1145 0.060 Uiso 1 1 calc R . .
H21B H 0.0775 0.7178 0.1389 0.060 Uiso 1 1 calc R . .
H21C H 0.1415 0.7610 0.1127 0.060 Uiso 1 1 calc R . .
C5 C 0.3129(2) 0.7282(2) 0.13748(13) 0.0314(8) Uani 1 1 d . . .
H5 H 0.2698 0.6920 0.1237 0.038 Uiso 1 1 calc R . .
C26 C 0.2650(3) 0.9280(3) 0.41896(14) 0.0403(9) Uani 1 1 d . . .
H26A H 0.2738 0.8688 0.4140 0.061 Uiso 1 1 calc R . .
H26B H 0.2067 0.9396 0.4120 0.061 Uiso 1 1 calc R . .
H26C H 0.2886 0.9427 0.4522 0.061 Uiso 1 1 calc R . .
C23 C 0.1280(3) 0.6210(3) 0.23205(14) 0.0402(10) Uani 1 1 d . . .
H23A H 0.1102 0.5638 0.2244 0.060 Uiso 1 1 calc R . .
H23B H 0.0832 0.6592 0.2197 0.060 Uiso 1 1 calc R . .
H23C H 0.1447 0.6274 0.2668 0.060 Uiso 1 1 calc R . .
C4 C 0.3751(2) 0.7444(2) 0.11318(14) 0.0363(9) Uani 1 1 d . . .
H4 H 0.3734 0.7199 0.0828 0.044 Uiso 1 1 calc R . .
C10 C 0.3719(3) 1.1621(2) 0.26985(14) 0.0382(9) Uani 1 1 d . . .
H10 H 0.3704 1.2209 0.2716 0.046 Uiso 1 1 calc R . .
C27 C 0.4000(2) 0.9695(2) 0.39806(13) 0.0332(8) Uani 1 1 d . . .
H27A H 0.4208 0.9876 0.4311 0.050 Uiso 1 1 calc R . .
H27B H 0.4245 1.0031 0.3764 0.050 Uiso 1 1 calc R . .
H27C H 0.4136 0.9109 0.3949 0.050 Uiso 1 1 calc R . .
C37 C 0.2609(2) 0.5390(2) 0.39707(16) 0.0421(10) Uani 1 1 d . . .
H37 H 0.2022 0.5234 0.3895 0.050 Uiso 1 1 calc R . .
C20 C 0.1715(2) 0.9020(2) 0.16881(14) 0.0361(9) Uani 1 1 d . . .
H20A H 0.2026 0.8984 0.1437 0.054 Uiso 1 1 calc R . .
H20B H 0.2058 0.9251 0.1979 0.054 Uiso 1 1 calc R . .
H20C H 0.1244 0.9381 0.1581 0.054 Uiso 1 1 calc R . .
C35 C 0.4027(2) 0.4954(2) 0.38985(16) 0.0396(10) Uani 1 1 d . . .
H35 H 0.4351 0.4511 0.3781 0.048 Uiso 1 1 calc R . .
C30 C 0.1011(3) 0.9802(3) 0.26582(19) 0.0635(15) Uani 1 1 d . . .
H30A H 0.0456 0.9981 0.2657 0.095 Uiso 1 1 calc R . .
H30B H 0.1010 0.9210 0.2579 0.095 Uiso 1 1 calc R . .
H30C H 0.1222 1.0122 0.2421 0.095 Uiso 1 1 calc R . .
C40 C 0.2905(3) 0.5481(3) 0.45212(16) 0.0499(12) Uani 1 1 d . . .
H40A H 0.2582 0.5912 0.4642 0.060 Uiso 1 1 calc R . .
H40B H 0.2832 0.4949 0.4680 0.060 Uiso 1 1 calc R . .
C39 C 0.3106(3) 0.4710(3) 0.3774(2) 0.0536(12) Uani 1 1 d . . .
H39A H 0.2916 0.4661 0.3424 0.064 Uiso 1 1 calc R . .
H39B H 0.3029 0.4166 0.3920 0.064 Uiso 1 1 calc R . .

loop_
_atom_site_aniso_label
_atom_site_aniso_U_11
_atom_site_aniso_U_22
_atom_site_aniso_U_33
_atom_site_aniso_U_23
_atom_site_aniso_U_13
_atom_site_aniso_U_12
Fe 0.0159(2) 0.0185(2) 0.0208(2) 0.00338(18) 0.00121(18) 0.00207(17)
N1 0.0290(17) 0.0210(14) 0.0263(16) 0.0041(12) 0.0038(13) -0.0022(12)
N2 0.034(2) 0.052(2) 0.055(2) 0.0052(18) 0.0055(18) 0.0015(17)
P2 0.0201(4) 0.0204(4) 0.0266(5) 0.0005(3) 0.0052(3) 0.0046(3)
Si 0.0168(4) 0.0159(4) 0.0172(4) 0.0009(3) 0.0016(3) 0.0004(3)
P1 0.0215(4) 0.0248(4) 0.0203(4) 0.0010(4) -0.0013(3) -0.0043(3)
S 0.0170(4) 0.0262(4) 0.0361(5) 0.0151(4) 0.0030(3) 0.0018(3)
F22 0.0414(12) 0.0206(10) 0.0385(12) 0.0062(9) 0.0026(10) -0.0058(9)
F15 0.0227(11) 0.0556(14) 0.0589(15) -0.0161(12) 0.0159(10) -0.0099(10)
F23 0.0252(11) 0.0399(13) 0.0658(16) -0.0043(11) 0.0154(11) -0.0093(9)
F12 0.0557(15) 0.0439(13) 0.0252(11) 0.0004(10) 0.0180(10) 0.0148(11)
F14 0.0320(12) 0.0599(15) 0.0275(12) -0.0092(10) 0.0117(9) 0.0033(10)
F13 0.0355(12) 0.0384(13) 0.0575(15) 0.0090(11) 0.0190(11) 0.0153(10)
F11 0.0607(17) 0.0740(18) 0.0285(13) -0.0263(12) 0.0006(12) -0.0021(14)
F24 0.0689(17) 0.0502(14) 0.0254(12) -0.0021(10) -0.0051(11) -0.0363(13)
C101 0.0153(14) 0.0155(14) 0.0140(15) -0.0052(12) 0.0020(12) -0.0028(11)
C104 0.0148(15) 0.0195(16) 0.0272(18) -0.0054(13) 0.0016(13) 0.0035(12)
C109 0.0120(14) 0.0167(15) 0.0156(15) -0.0011(12) 0.0006(11) -0.0042(11)
C110 0.0214(16) 0.0175(15) 0.0175(16) -0.0028(13) 0.0033(13) 0.0021(12)
C117 0.0170(15) 0.0164(15) 0.0122(15) 0.0046(12) 0.0005(12) 0.0002(12)
C120 0.0172(15) 0.0238(16) 0.0169(16) 0.0034(13) 0.0006(12) -0.0057(12)
C16 0.0173(16) 0.0186(16) 0.0318(19) -0.0012(14) -0.0038(14) 0.0019(12)
C106 0.0155(15) 0.0169(15) 0.0173(16) -0.0006(12) 0.0026(12) -0.0013(12)
C122 0.0170(15) 0.0179(15) 0.0140(15) 0.0055(12) 0.0032(12) 0.0027(12)
C128 0.0221(16) 0.0206(16) 0.0130(15) -0.0015(12) 0.0008(12) 0.0041(12)
C114 0.0139(14) 0.0186(15) 0.0152(15) -0.0011(12) 0.0019(12) -0.0018(11)
C1 0.0216(16) 0.0151(15) 0.0215(17) 0.0016(13) 0.0013(13) 0.0065(12)
C102 0.0198(15) 0.0153(15) 0.0181(16) -0.0014(12) 0.0040(13) -0.0002(12)
C125 0.0146(14) 0.0154(14) 0.0156(15) 0.0016(12) 0.0036(12) 0.0036(11)
C12 0.0280(17) 0.0205(16) 0.0202(17) 0.0030(13) 0.0008(14) 0.0020(13)
C2 0.0235(17) 0.0217(16) 0.0306(19) -0.0067(14) 0.0057(14) 0.0002(13)
C129 0.0150(14) 0.0158(15) 0.0195(16) 0.0001(12) -0.0014(12) 0.0017(12)
C127 0.0177(15) 0.0228(16) 0.0176(16) 0.0022(13) 0.0042(12) 0.0035(12)
C131 0.0279(18) 0.0316(18) 0.0193(18) 0.0004(14) 0.0075(14) -0.0015(15)
F19 0.0434(16) 0.103(3) 0.0251(14) 0.0048(15) 0.0138(12) -0.0381(16)
F20 0.113(3) 0.0487(17) 0.0344(15) -0.0127(13) 0.0482(17) -0.0155(17)
F21 0.058(2) 0.102(3) 0.0559(19) 0.0629(19) 0.0370(16) 0.0448(19)
F19B 0.0434(16) 0.103(3) 0.0251(14) 0.0048(15) 0.0138(12) -0.0381(16)
F20B 0.113(3) 0.0487(17) 0.0344(15) -0.0127(13) 0.0482(17) -0.0155(17)
F21B 0.058(2) 0.102(3) 0.0559(19) 0.0629(19) 0.0370(16) 0.0448(19)
C130 0.0146(14) 0.0181(15) 0.0147(15) 0.0034(12) 0.0020(12) 0.0022(12)
C6 0.0189(16) 0.0210(16) 0.0245(18) -0.0049(13) -0.0006(13) 0.0038(13)
F10 0.111(2) 0.0469(14) 0.0258(12) 0.0152(11) 0.0299(14) 0.0260(15)
C111 0.0262(17) 0.0264(17) 0.0139(16) -0.0005(13) 0.0036(13) 0.0004(14)
C126 0.0152(14) 0.0166(15) 0.0171(16) 0.0008(12) 0.0038(12) -0.0001(11)
C31 0.0194(16) 0.0180(15) 0.0205(17) 0.0068(13) 0.0023(13) -0.0001(12)
C8 0.037(2) 0.0250(18) 0.0202(18) 0.0005(14) 0.0051(15) -0.0023(15)
C132 0.0290(18) 0.0235(17) 0.0204(18) -0.0014(14) -0.0028(14) -0.0032(14)
C118 0.0197(15) 0.0163(15) 0.0166(16) 0.0025(12) 0.0015(12) 0.0005(12)
C7 0.0267(17) 0.0194(16) 0.0134(15) 0.0018(12) -0.0001(13) -0.0002(13)
C103 0.0179(15) 0.0212(16) 0.0263(18) -0.0056(14) 0.0080(13) -0.0040(12)
C107 0.0240(18) 0.0277(19) 0.044(2) -0.0023(17) 0.0171(17) -0.0002(15)
F1 0.069(6) 0.053(5) 0.042(4) -0.024(2) 0.042(3) -0.031(3)
F2 0.038(4) 0.029(3) 0.041(5) -0.006(3) 0.023(4) -0.013(2)
F3 0.027(4) 0.076(7) 0.100(6) 0.039(5) 0.037(4) 0.020(3)
F1B 0.031(9) 0.050(13) 0.032(13) 0.003(7) -0.002(8) -0.025(8)
F2B 0.037(11) 0.15(3) 0.031(11) -0.031(11) 0.020(8) -0.041(16)
F3B 0.065(18) 0.038(11) 0.15(3) 0.006(15) 0.084(18) 0.018(9)
C105 0.0153(15) 0.0177(15) 0.0199(16) -0.0023(13) -0.0015(12) -0.0014(12)
C108 0.0216(17) 0.0219(17) 0.0274(19) 0.0021(14) -0.0036(14) 0.0044(13)
F4 0.022(5) 0.022(7) 0.031(5) 0.001(4) -0.004(4) 0.004(4)
F5 0.039(8) 0.015(4) 0.025(6) 0.000(3) -0.013(5) 0.013(3)
F6 0.024(5) 0.031(9) 0.056(7) 0.020(7) 0.005(4) -0.001(5)
F4B 0.024(4) 0.038(11) 0.031(6) 0.008(5) -0.008(4) 0.008(4)
F5B 0.028(5) 0.042(11) 0.059(10) 0.043(7) 0.012(6) 0.008(5)
F6B 0.074(13) 0.024(4) 0.053(6) 0.006(3) -0.033(7) 0.008(4)
C121 0.0231(16) 0.0148(14) 0.0128(15) 0.0044(12) -0.0008(12) -0.0016(12)
C124 0.0260(17) 0.0167(16) 0.0204(17) 0.0030(13) 0.0028(14) -0.0053(13)
F16 0.064(5) 0.022(3) 0.017(3) -0.001(2) -0.002(2) -0.001(3)
F17 0.054(5) 0.027(4) 0.075(8) -0.024(4) 0.040(5) -0.026(4)
F18 0.044(4) 0.026(3) 0.033(6) -0.009(3) 0.000(2) 0.012(3)
F16B 0.09(2) 0.037(12) 0.013(9) -0.012(8) -0.011(10) 0.024(13)
F17B 0.036(11) 0.013(9) 0.026(14) 0.005(10) 0.006(10) -0.003(8)
F18B 0.016(9) 0.032(9) 0.017(12) -0.012(7) 0.004(5) -0.010(8)
C113 0.0139(14) 0.0172(15) 0.0241(17) 0.0008(13) 0.0027(12) 0.0003(12)
C116 0.0249(17) 0.0215(17) 0.0305(19) 0.0037(15) 0.0005(15) 0.0067(14)
F7 0.0538(16) 0.0327(13) 0.093(2) -0.0303(14) -0.0233(15) 0.0169(12)
F8 0.0416(14) 0.0425(13) 0.0692(17) -0.0020(12) 0.0264(12) 0.0136(11)
F9 0.104(2) 0.0478(15) 0.0518(16) 0.0295(13) 0.0376(15) 0.0501(15)
C119 0.0156(15) 0.0232(16) 0.0173(16) 0.0020(13) 0.0031(12) -0.0010(12)
C33 0.0263(18) 0.0345(19) 0.0206(18) 0.0016(15) 0.0022(14) 0.0055(15)
C32 0.0262(17) 0.0244(17) 0.0254(18) -0.0014(14) 0.0049(14) 0.0022(14)
C112 0.0206(16) 0.0244(17) 0.0169(16) 0.0068(13) -0.0001(13) 0.0002(13)
C13 0.0210(16) 0.0149(15) 0.0187(16) -0.0019(12) 0.0016(13) -0.0002(12)
C11 0.043(2) 0.0200(17) 0.040(2) -0.0013(16) 0.0109(18) 0.0045(15)
C25 0.036(2) 0.0305(19) 0.0226(18) -0.0025(15) 0.0098(15) 0.0021(15)
C18 0.0156(15) 0.0160(15) 0.0246(17) 0.0015(13) 0.0015(13) 0.0002(12)
C123 0.0234(17) 0.0324(19) 0.031(2) -0.0051(16) 0.0092(15) -0.0064(15)
C22 0.039(2) 0.0230(18) 0.033(2) -0.0029(15) 0.0005(17) -0.0056(15)
C115 0.045(2) 0.037(2) 0.0209(19) 0.0036(16) 0.0066(16) 0.0119(18)
C19 0.0260(18) 0.0273(18) 0.0231(18) -0.0007(14) -0.0024(14) 0.0020(14)
B 0.0165(16) 0.0147(16) 0.0141(17) -0.0014(13) 0.0040(13) 0.0009(13)
C9 0.051(2) 0.0240(18) 0.029(2) 0.0054(15) 0.0075(18) -0.0090(17)
C15 0.0173(16) 0.0315(19) 0.035(2) -0.0029(16) 0.0020(14) -0.0031(14)
C34 0.0219(17) 0.0266(18) 0.0293(19) 0.0059(15) 0.0027(14) -0.0016(14)
C24 0.054(3) 0.029(2) 0.040(2) -0.0059(18) 0.001(2) 0.0056(18)
C28 0.0234(19) 0.039(2) 0.069(3) -0.019(2) -0.0004(19) 0.0114(17)
C14 0.0226(17) 0.0282(18) 0.0250(18) 0.0030(14) 0.0039(14) -0.0037(14)
C29 0.0288(19) 0.033(2) 0.049(2) -0.0104(18) 0.0093(17) 0.0068(16)
C3 0.0317(19) 0.034(2) 0.033(2) -0.0111(16) 0.0147(16) -0.0001(16)
C17 0.0241(17) 0.0191(16) 0.0291(19) 0.0065(14) 0.0004(14) 0.0009(13)
C38 0.032(2) 0.033(2) 0.062(3) 0.033(2) 0.0103(19) 0.0052(16)
C36 0.032(2) 0.056(3) 0.027(2) 0.0227(18) 0.0066(16) 0.0069(18)
C21 0.038(2) 0.050(2) 0.028(2) -0.0068(18) -0.0017(17) 0.0106(18)
C5 0.0294(19) 0.0281(19) 0.034(2) -0.0117(16) 0.0008(16) 0.0002(15)
C26 0.048(2) 0.044(2) 0.032(2) -0.0045(18) 0.0149(18) -0.0034(19)
C23 0.047(2) 0.035(2) 0.036(2) -0.0018(17) 0.0021(18) -0.0179(18)
C4 0.037(2) 0.041(2) 0.032(2) -0.0206(17) 0.0099(17) 0.0022(17)
C10 0.058(3) 0.0167(17) 0.039(2) -0.0009(16) 0.009(2) -0.0014(17)
C27 0.037(2) 0.036(2) 0.0246(19) -0.0099(16) 0.0008(16) 0.0000(16)
C37 0.028(2) 0.034(2) 0.063(3) 0.023(2) 0.0074(19) -0.0075(16)
C20 0.033(2) 0.039(2) 0.034(2) 0.0110(17) 0.0028(17) 0.0042(17)
C35 0.037(2) 0.0202(18) 0.061(3) 0.0049(18) 0.009(2) 0.0044(16)
C30 0.043(3) 0.061(3) 0.077(4) -0.029(3) -0.009(2) 0.023(2)
C40 0.034(2) 0.065(3) 0.053(3) 0.040(2) 0.015(2) 0.007(2)
C39 0.047(3) 0.024(2) 0.085(4) 0.011(2) 0.003(2) -0.0118(18)

loop_
_atom_type_symbol
_atom_type_description
_atom_type_scat_dispersion_real
_atom_type_scat_dispersion_imag
_atom_type_scat_source
C C 0.0033 0.0016 'International Tables Vol C Tables 4.2.6.8 and 6.1.1.4'
H H 0.0000 0.0000 'International Tables Vol C Tables 4.2.6.8 and 6.1.1.4'
B B 0.0013 0.0007 'International Tables Vol C Tables 4.2.6.8 and 6.1.1.4'
N N 0.0061 0.0033 'International Tables Vol C Tables 4.2.6.8 and 6.1.1.4'
F F 0.0171 0.0103 'International Tables Vol C Tables 4.2.6.8 and 6.1.1.4'
Si Si 0.0817 0.0704 'International Tables Vol C Tables 4.2.6.8 and 6.1.1.4'
P P 0.1023 0.0942 'International Tables Vol C Tables 4.2.6.8 and 6.1.1.4'
S S 0.1246 0.1234 'International Tables Vol C Tables 4.2.6.8 and 6.1.1.4'
Fe Fe 0.3463 0.8444 'International Tables Vol C Tables 4.2.6.8 and 6.1.1.4'
Cl Cl 0.1484 0.1585 'International Tables Vol C Tables 4.2.6.8 and 6.1.1.4'

loop_
_geom_angle_atom_site_label_1
_geom_angle_atom_site_label_2
_geom_angle_atom_site_label_3
_geom_angle
N1 Fe S 102.26(9)
N1 Fe Si 173.67(9)
S Fe Si 83.51(3)
N1 Fe P1 97.87(9)
S Fe P1 119.42(4)
Si Fe P1 81.31(3)
N1 Fe P2 94.64(9)
S Fe P2 104.80(4)
Si Fe P2 81.24(3)
P1 Fe P2 129.77(4)
N2 N1 Fe 177.0(3)
C12 P2 C25 102.19(16)
C12 P2 C28 112.30(18)
C25 P2 C28 100.69(18)
C12 P2 Fe 112.23(11)
C25 P2 Fe 116.89(12)
C28 P2 Fe 111.75(13)
C1 Si C13 105.96(14)
C1 Si C7 110.87(14)
C13 Si C7 108.12(14)
C1 Si Fe 112.32(11)
C13 Si Fe 108.46(10)
C7 Si Fe 110.87(11)
C6 P1 C22 104.39(16)
C6 P1 C19 104.48(15)
C22 P1 C19 104.15(16)
C6 P1 Fe 113.37(11)
C22 P1 Fe 120.31(12)
C19 P1 Fe 108.71(11)
C18 S C31 110.23(14)
C18 S Fe 114.09(11)
C31 S Fe 127.51(10)
C102 C101 C106 115.9(3)
C102 C101 B 123.7(3)
C106 C101 B 119.6(3)
C103 C104 C105 118.0(3)
C114 C109 C110 115.1(3)
C114 C109 B 121.1(3)
C110 C109 B 123.3(3)
C111 C110 C109 122.3(3)
C118 C117 C122 116.3(3)
C118 C117 B 120.9(3)
C122 C117 B 122.4(3)
C119 C120 C121 118.2(3)
C17 C16 C15 120.2(3)
C105 C106 C101 122.2(3)
C121 C122 C117 121.8(3)
C129 C128 C127 117.9(3)
C113 C114 C109 122.8(3)
C2 C1 C6 118.3(3)
C2 C1 Si 125.2(2)
C6 C1 Si 116.5(2)
C101 C102 C103 122.0(3)
C126 C125 C130 115.7(3)
C126 C125 B 124.6(3)
C130 C125 B 119.3(3)
C7 C12 C11 120.8(3)
C7 C12 P2 115.5(2)
C11 C12 P2 123.4(3)
C3 C2 C1 121.2(3)
C128 C129 C130 120.6(3)
C128 C129 C132 121.7(3)
C130 C129 C132 117.7(3)
C126 C127 C128 120.9(3)
C126 C127 C131 119.7(3)
C128 C127 C131 119.4(3)
F21B C131 F21 126.1(11)
F21B C131 F19 49.3(17)
F21 C131 F19 107.1(3)
F21B C131 F20B 101.4(16)
F21 C131 F20B 57.5(13)
F19 C131 F20B 134.0(12)
F21B C131 F19B 103.4(16)
F21 C131 F19B 50.0(12)
F19 C131 F19B 61.6(12)
F20B C131 F19B 104.2(15)
F21B C131 F20 56.8(18)
F21 C131 F20 106.1(3)
F19 C131 F20 105.2(3)
F20B C131 F20 52.1(14)
F19B C131 F20 135.5(11)
F21B C131 C127 120.9(11)
F21 C131 C127 112.9(3)
F19 C131 C127 112.7(3)
F20B C131 C127 113.1(12)
F19B C131 C127 112.0(11)
F20 C131 C127 112.2(3)
C129 C130 C125 122.6(3)
C5 C6 C1 120.1(3)
C5 C6 P1 124.2(3)
C1 C6 P1 115.6(2)
C112 C111 C110 121.1(3)
C112 C111 C115 118.7(3)
C110 C111 C115 120.1(3)
C127 C126 C125 122.4(3)
C32 C31 C34 110.3(3)
C32 C31 C33 111.1(3)
C34 C31 C33 108.2(3)
C32 C31 S 112.9(2)
C34 C31 S 104.3(2)
C33 C31 S 109.7(2)
C9 C8 C7 121.2(3)
F24 C132 F22 107.1(3)
F24 C132 F23 106.8(3)
F22 C132 F23 104.5(3)
F24 C132 C129 113.3(3)
F22 C132 C129 112.8(3)
F23 C132 C129 111.8(3)
C117 C118 C119 122.2(3)
C12 C7 C8 117.7(3)
C12 C7 Si 116.8(2)
C8 C7 Si 125.4(3)
C104 C103 C102 121.1(3)
C104 C103 C107 120.3(3)
C102 C103 C107 118.6(3)
F3B C107 F3 16(3)
F3B C107 F1 93(3)
F3 C107 F1 107.7(8)
F3B C107 F1B 108(2)
F3 C107 F1B 96(2)
F1 C107 F1B 116(3)
F3B C107 F2B 105.8(19)
F3 C107 F2B 120(3)
F1 C107 F2B 14(3)
F1B C107 F2B 105.9(19)
F3B C107 F2 115(2)
F3 C107 F2 105.4(8)
F1 C107 F2 105.5(7)
F1B C107 F2 12(3)
F2B C107 F2 95(3)
F3B C107 C103 116(3)
F3 C107 C103 112.3(8)
F1 C107 C103 112.7(7)
F1B C107 C103 111(2)
F2B C107 C103 110.0(19)
F2 C107 C103 112.6(6)
C106 C105 C104 120.8(3)
C106 C105 C108 121.5(3)
C104 C105 C108 117.7(3)
F4B C108 F6B 107.0(12)
F4B C108 F5B 107.1(14)
F6B C108 F5B 107.2(13)
F4B C108 F6 111(3)
F6B C108 F6 96(2)
F5B C108 F6 11(3)
F4B C108 F4 11(3)
F6B C108 F4 118(2)
F5B C108 F4 100(3)
F6 C108 F4 106.3(16)
F4B C108 F5 92.8(17)
F6B C108 F5 14.7(18)
F5B C108 F5 116(2)
F6 C108 F5 104.9(14)
F4 C108 F5 104.0(14)
F4B C108 C105 114.6(18)
F6B C108 C105 109.8(11)
F5B C108 C105 110.8(17)
F6 C108 C105 116(2)
F4 C108 C105 110.0(19)
F5 C108 C105 114.2(9)
C120 C121 C122 120.8(3)
C120 C121 C124 119.5(3)
C122 C121 C124 119.5(3)
F17 C124 F18B 113.4(16)
F17 C124 F17B 7.8(19)
F18B C124 F17B 105.9(17)
F17 C124 F16B 100(2)
F18B C124 F16B 105.6(19)
F17B C124 F16B 104.9(18)
F17 C124 F18 106.4(7)
F18B C124 F18 13(2)
F17B C124 F18 98.6(17)
F16B C124 F18 118(3)
F17 C124 F16 106.5(7)
F18B C124 F16 93(2)
F17B C124 F16 109.9(15)
F16B C124 F16 13(3)
F18 C124 F16 105.8(7)
F17 C124 C121 112.4(8)
F18B C124 C121 116.3(15)
F17B C124 C121 115.9(18)
F16B C124 C121 107(2)
F18 C124 C121 112.0(7)
F16 C124 C121 113.3(8)
C112 C113 C114 120.6(3)
C112 C113 C116 120.4(3)
C114 C113 C116 118.9(3)
F9 C116 F7 108.4(3)
F9 C116 F8 106.0(3)
F7 C116 F8 104.3(3)
F9 C116 C113 113.0(3)
F7 C116 C113 112.3(3)
F8 C116 C113 112.4(3)
C120 C119 C118 120.6(3)
C120 C119 C123 121.3(3)
C118 C119 C123 118.0(3)
C31 C33 C36 108.5(3)
C31 C32 C35 108.5(3)
C113 C112 C111 118.0(3)
C14 C13 C18 117.0(3)
C14 C13 Si 124.0(2)
C18 C13 Si 119.0(2)
C10 C11 C12 119.9(3)
C27 C25 C26 110.9(3)
C27 C25 P2 112.3(2)
C26 C25 P2 111.6(3)
C13 C18 C17 121.6(3)
C13 C18 S 114.7(2)
C17 C18 S 123.3(2)
F15 C123 F14 108.4(3)
F15 C123 F13 105.6(3)
F14 C123 F13 104.8(3)
F15 C123 C119 113.4(3)
F14 C123 C119 112.5(3)
F13 C123 C119 111.6(3)
C24 C22 C23 111.8(3)
C24 C22 P1 110.9(3)
C23 C22 P1 111.7(3)
F11 C115 F12 106.9(3)
F11 C115 F10 106.4(3)
F12 C115 F10 105.9(3)
F11 C115 C111 112.1(3)
F12 C115 C111 112.4(3)
F10 C115 C111 112.7(3)
C21 C19 C20 109.3(3)
C21 C19 P1 115.0(3)
C20 C19 P1 108.5(2)
C117 B C109 103.2(2)
C117 B C125 112.5(2)
C109 B C125 111.5(2)
C117 B C101 112.7(2)
C109 B C101 115.2(2)
C125 B C101 102.1(2)
C10 C9 C8 120.0(3)
C14 C15 C16 119.7(3)
C31 C34 C37 109.3(3)
C30 C28 C29 112.2(4)
C30 C28 P2 113.2(3)
C29 C28 P2 117.2(3)
C15 C14 C13 122.1(3)
C2 C3 C4 120.1(3)
C16 C17 C18 119.3(3)
C35 C38 C36 110.3(3)
C40 C36 C38 109.7(4)
C40 C36 C33 109.7(3)
C38 C36 C33 109.3(3)
C4 C5 C6 120.3(3)
C5 C4 C3 120.0(3)
C11 C10 C9 120.4(3)
C40 C37 C39 110.6(4)
C40 C37 C34 108.9(3)
C39 C37 C34 109.1(3)
C38 C35 C39 109.9(4)
C38 C35 C32 109.4(3)
C39 C35 C32 109.1(3)
C36 C40 C37 109.3(3)
C37 C39 C35 109.2(3)

loop_
_geom_bond_atom_site_label_1
_geom_bond_atom_site_label_2
_geom_bond_distance
Fe N1 1.954(3)
Fe S 2.2941(9)
Fe Si 2.3106(9)
Fe P1 2.3531(10)
Fe P2 2.3543(9)
N1 N2 1.038(4)
P2 C12 1.825(3)
P2 C25 1.861(4)
P2 C28 1.867(4)
Si C1 1.889(3)
Si C13 1.889(3)
Si C7 1.891(3)
P1 C6 1.829(3)
P1 C22 1.846(4)
P1 C19 1.874(3)
S C18 1.794(3)
S C31 1.861(3)
F22 C132 1.332(4)
F15 C123 1.325(4)
F23 C132 1.359(4)
F12 C115 1.337(4)
F14 C123 1.339(4)
F13 C123 1.359(4)
F11 C115 1.333(5)
F24 C132 1.322(4)
C101 C102 1.392(4)
C101 C106 1.408(4)
C101 B 1.642(4)
C104 C103 1.379(5)
C104 C105 1.392(4)
C109 C114 1.403(4)
C109 C110 1.403(4)
C109 B 1.636(4)
C110 C111 1.388(4)
C117 C118 1.393(4)
C117 C122 1.400(4)
C117 B 1.635(4)
C120 C119 1.382(4)
C120 C121 1.390(4)
C16 C17 1.383(5)
C16 C15 1.385(5)
C106 C105 1.384(4)
C122 C121 1.392(4)
C128 C129 1.387(4)
C128 C127 1.394(4)
C114 C113 1.390(4)
C1 C2 1.394(5)
C1 C6 1.404(4)
C102 C103 1.397(4)
C125 C126 1.397(4)
C125 C130 1.398(4)
C125 B 1.639(4)
C12 C7 1.397(5)
C12 C11 1.406(5)
C2 C3 1.377(5)
C129 C130 1.393(4)
C129 C132 1.492(4)
C127 C126 1.388(4)
C127 C131 1.503(4)
C131 F21B 1.300(13)
C131 F21 1.305(4)
C131 F19 1.315(4)
C131 F20B 1.322(14)
C131 F19B 1.329(14)
C131 F20 1.336(4)
C6 C5 1.395(5)
F10 C115 1.344(4)
C111 C112 1.385(5)
C111 C115 1.502(5)
C31 C32 1.524(4)
C31 C34 1.530(4)
C31 C33 1.536(5)
C8 C9 1.391(5)
C8 C7 1.402(5)
C118 C119 1.394(4)
C103 C107 1.497(4)
C107 F3B 1.326(14)
C107 F3 1.329(6)
C107 F1 1.330(7)
C107 F1B 1.332(14)
C107 F2B 1.343(14)
C107 F2 1.344(7)
C105 C108 1.501(4)
C108 F4B 1.336(10)
C108 F6B 1.336(10)
C108 F5B 1.338(10)
C108 F6 1.340(12)
C108 F4 1.340(11)
C108 F5 1.350(10)
C121 C124 1.497(4)
C124 F17 1.329(6)
C124 F18B 1.339(14)
C124 F17B 1.340(13)
C124 F16B 1.341(14)
C124 F18 1.344(7)
C124 F16 1.344(7)
C113 C112 1.385(4)
C113 C116 1.502(4)
C116 F9 1.318(4)
C116 F7 1.322(4)
C116 F8 1.331(4)
C119 C123 1.503(4)
C33 C36 1.538(5)
C32 C35 1.539(5)
C13 C14 1.396(4)
C13 C18 1.397(4)
C11 C10 1.373(5)
C25 C27 1.525(5)
C25 C26 1.529(5)
C18 C17 1.399(4)
C22 C24 1.524(5)
C22 C23 1.540(5)
C19 C21 1.514(5)
C19 C20 1.534(5)
C9 C10 1.379(6)
C15 C14 1.381(5)
C34 C37 1.541(5)
C28 C30 1.461(6)
C28 C29 1.526(5)
C3 C4 1.389(5)
C38 C35 1.521(6)
C38 C36 1.523(6)
C36 C40 1.522(6)
C5 C4 1.375(5)
C37 C40 1.524(6)
C37 C39 1.525(6)
C35 C39 1.537(6)
